data_4083403
loop_
_publ_author_name
'Wei, Peng-Hui'
'Xu, Ling'
'Song, Li-Cheng'
'Zhang, Wen-Xiong'
'Xi, Zhenfeng'

_publ_section_title
;
 Cyclopentadienyl-Like Ligand as a Reactive Site in Half-Sandwich
 Bis(amidinato) Rare-Earth-Metal Complexes: An Efficient Application in
 Catalytic Addition of Amines to Carbodiimides
;
_journal_issue 11
_journal_name_full Organometallics
_journal_page_first 2784
_journal_paper_doi 10.1021/om5002793
_journal_volume 33
_journal_year 2014
_chemical_formula_moiety 'C50 H51 Dy N4 Si'
_chemical_formula_sum 'C50 H51 Dy N4 Si'
_chemical_formula_weight 898.53
_chemical_name_systematic
;
 ?
;
_space_group_crystal_system monoclinic
_space_group_IT_number 14
_space_group_name_Hall '-P 2yn'
_space_group_name_H-M_alt 'P 1 21/n 1'
_symmetry_space_group_name_Hall '-P 2yn'
_symmetry_space_group_name_H-M 'P 1 21/n 1'
_atom_sites_solution_hydrogens geom
_atom_sites_solution_primary direct
_audit_creation_date 2013-11-16
_audit_creation_method
;
Olex2 1.2
(compiled 2013.09.17 svn.r2790 for OlexSys, GUI svn.r4601)
;
_cell_angle_alpha 90
_cell_angle_beta 99.78(3)
_cell_angle_gamma 90
_cell_formula_units_Z 4
_cell_length_a 10.870(2)
_cell_length_b 17.823(4)
_cell_length_c 22.817(5)
_cell_measurement_temperature 100(2)
_cell_volume 4356.2(16)
_computing_molecular_graphics
;
O. V. Dolomanov, L. J. Bourhis, R. J. Gildea, J. A. K. Howard and H. Puschmann,
OLEX2: a complete structure solution, refinement and analysis program.
J. Appl. Cryst. (2009). 42, 339-341.
;
_computing_publication_material
;
O. V. Dolomanov, L. J. Bourhis, R. J. Gildea, J. A. K. Howard and H. Puschmann,
OLEX2: a complete structure solution, refinement and analysis program.
J. Appl. Cryst. (2009). 42, 339-341.
;
_computing_structure_refinement
'L.J. Bourhis, O.V. Dolomanov, R.J. Gildea, J.A.K. Howard, H. Puschmann, in preparation (2013)'
_computing_structure_solution
;
SHELX, G.M. Sheldrick, Acta Cryst.
(2008). A64, 112-122
;
_diffrn_ambient_temperature 100.0
_diffrn_measured_fraction_theta_full 0.998
_diffrn_measured_fraction_theta_max 0.999
_diffrn_radiation_type MoK\a
_diffrn_radiation_wavelength 0.71073
_diffrn_reflns_av_R_equivalents 0.0257
_diffrn_reflns_av_unetI/netI 0.0287
_diffrn_reflns_Laue_measured_fraction_full 0.998
_diffrn_reflns_Laue_measured_fraction_max 0.999
_diffrn_reflns_limit_h_max 13
_diffrn_reflns_limit_h_min -12
_diffrn_reflns_limit_k_max 21
_diffrn_reflns_limit_k_min -22
_diffrn_reflns_limit_l_max 28
_diffrn_reflns_limit_l_min -24
_diffrn_reflns_number 26166
_diffrn_reflns_point_group_measured_fraction_full 0.998
_diffrn_reflns_point_group_measured_fraction_max 0.999
_diffrn_reflns_theta_full 25.242
_diffrn_reflns_theta_max 26.022
_diffrn_reflns_theta_min 2.917
_exptl_absorpt_coefficient_mu 1.781
_exptl_crystal_density_diffrn 1.370
_exptl_crystal_F_000 1836
_exptl_crystal_size_max 0.2
_exptl_crystal_size_mid 0.2
_exptl_crystal_size_min 0.2
_refine_diff_density_max 0.487
_refine_diff_density_min -0.575
_refine_diff_density_rms 0.061
_refine_ls_extinction_method none
_refine_ls_goodness_of_fit_ref 1.034
_refine_ls_hydrogen_treatment constr
_refine_ls_matrix_type full
_refine_ls_number_parameters 626
_refine_ls_number_reflns 8573
_refine_ls_number_restraints 0
_refine_ls_restrained_S_all 1.034
_refine_ls_R_factor_all 0.0279
_refine_ls_R_factor_gt 0.0212
_refine_ls_shift/su_max 0.025
_refine_ls_shift/su_mean 0.000
_refine_ls_structure_factor_coef Fsqd
_refine_ls_weighting_details 'w=1/[\s^2^(Fo^2^)+(0.0192P)^2^+2.0556P] where P=(Fo^2^+2Fc^2^)/3'
_refine_ls_weighting_scheme calc
_refine_ls_wR_factor_gt 0.0466
_refine_ls_wR_factor_ref 0.0496
_reflns_Friedel_coverage 0.000
_reflns_number_gt 7475
_reflns_number_total 8573
_reflns_threshold_expression 'I > 2\s(I)'
_cod_data_source_file om5002793_si_002.cif
_cod_data_source_block 4
_cod_depositor_comments 'Adding full bibliography for 4083401--4083407.cif.'
_cod_original_cell_volume 4356.3(16)
_cod_database_code 4083403
_shelxl_version_number 2013-3
_shelx_space_group_comment
;
The symmetry employed for this shelxl refinement is uniquely defined
by the following loop, which should always be used as a source of
symmetry information in preference to the above space-group names.
They are only intended as comments.
;
_shelx_estimated_absorpt_t_max 0.717
_shelx_estimated_absorpt_t_min 0.717
_olex2_refinement_description
;
1. Fixed Uiso
 At 1.2 times of:
  All C(H) groups
 At 1.5 times of:
  All C(H,H,H) groups
2. Uiso/Uaniso restraints and constraints
Uanis(C4A) = Uanis(C5A) = Uanis(C6A) = Uanis(C7A) = Uanis(C8A)
Uanis(C4) = Uanis(C5) = Uanis(C6) = Uanis(C7) = Uanis(C8)
Uanis(C39) = Uanis(C40) = Uanis(C39A) = Uanis(C44A)
3. Others
 Sof(Si1)=Sof(C1)=Sof(H1A)=Sof(H1B)=Sof(H1C)=Sof(C2)=Sof(H2A)=Sof(H2B)=
 Sof(H2C)=Sof(C3)=Sof(H3A)=Sof(H3B)=Sof(H3C)=Sof(C4)=Sof(C5)=Sof(C6)=Sof(C7)=
 Sof(C8)=Sof(C9)=Sof(H9A)=Sof(H9B)=Sof(H9C)=Sof(C10)=Sof(H10A)=Sof(H10B)=
 Sof(H10C)=Sof(C11)=Sof(H11A)=Sof(H11B)=Sof(H11C)=Sof(C12)=Sof(H12A)=Sof(H12B)=
 Sof(H12C)=1-FVAR(1)
 Sof(Si1A)=Sof(C1A)=Sof(H1AA)=Sof(H1AB)=Sof(H1AC)=Sof(C2A)=Sof(H2AA)=Sof(H2AB)=
 Sof(H2AC)=Sof(C3A)=Sof(H3AA)=Sof(H3AB)=Sof(H3AC)=Sof(C4A)=Sof(C5A)=Sof(C6A)=
 Sof(C7A)=Sof(C8A)=Sof(C9A)=Sof(H9AA)=Sof(H9AB)=Sof(H9AC)=Sof(C10A)=Sof(H10D)=
 Sof(H10E)=Sof(H10F)=Sof(C11A)=Sof(H11D)=Sof(H11E)=Sof(H11F)=Sof(C12A)=
 Sof(H12D)=Sof(H12E)=Sof(H12F)=FVAR(1)
 Sof(C39)=Sof(C40)=Sof(H40)=Sof(C41)=Sof(H41)=Sof(C42)=Sof(H42)=Sof(C43)=
 Sof(H43)=Sof(C44)=Sof(H44)=1-FVAR(2)
 Sof(C39A)=Sof(C40A)=Sof(H40A)=Sof(C41A)=Sof(H41A)=Sof(C42A)=Sof(H42A)=
 Sof(C43A)=Sof(H43A)=Sof(C44A)=Sof(H44A)=FVAR(2)
4.a Aromatic/amide H refined with riding coordinates:
 C14(H14), C15(H15), C16(H16), C17(H17), C18(H18), C21(H21), C22(H22),
 C23(H23), C24(H24), C25(H25), C27(H27), C28(H28), C29(H29), C30(H30), C31(H31),
  C33(H33), C34(H34), C35(H35), C36(H36), C37(H37), C40(H40), C40A(H40A),
 C41(H41), C41A(H41A), C42(H42), C42A(H42A), C43(H43), C43A(H43A), C44(H44),
 C44A(H44A), C46(H46), C47(H47), C48(H48), C49(H49), C50(H50)
4.b Idealised Me refined as rotating group:
 C1(H1A,H1B,H1C), C1A(H1AA,H1AB,H1AC), C2(H2A,H2B,H2C), C2A(H2AA,H2AB,H2AC),
 C3(H3A,H3B,H3C), C3A(H3AA,H3AB,H3AC), C9(H9A,H9B,H9C), C9A(H9AA,H9AB,H9AC),
 C10(H10A,H10B,H10C), C10A(H10D,H10E,H10F), C11(H11A,H11B,H11C), C11A(H11D,H11E,
 H11F), C12(H12A,H12B,H12C), C12A(H12D,H12E,H12F)
;

loop_
_space_group_symop_operation_xyz
'x, y, z'
'-x+1/2, y+1/2, -z+1/2'
'-x, -y, -z'
'x-1/2, -y-1/2, z-1/2'

loop_
_atom_site_label
_atom_site_type_symbol
_atom_site_fract_x
_atom_site_fract_y
_atom_site_fract_z
_atom_site_U_iso_or_equiv
_atom_site_adp_type
_atom_site_occupancy
_atom_site_site_symmetry_order
_atom_site_calc_flag
_atom_site_refinement_flags_posn
_atom_site_refinement_flags_adp
_atom_site_refinement_flags_occupancy
_atom_site_disorder_assembly
_atom_site_disorder_group
Dy1 Dy 0.29827(2) 0.72334(2) 0.13394(2) 0.01846(4) Uani 1 1 d . . . . .
Si1 Si 0.27193(11) 0.50899(7) 0.14397(5) 0.0209(3) Uani 0.4929(17) 1 d . . P A 2
Si1A Si 0.10605(11) 0.53860(7) 0.08804(5) 0.0232(3) Uani 0.5071(17) 1 d . . P A 1
N1 N 0.40656(15) 0.82957(10) 0.17854(7) 0.0224(4) Uani 1 1 d . . . . .
N2 N 0.22419(16) 0.84702(10) 0.11713(8) 0.0236(4) Uani 1 1 d . . . . .
N3 N 0.33459(16) 0.71098(10) 0.03526(8) 0.0232(4) Uani 1 1 d . . . . .
N4 N 0.48219(16) 0.67093(11) 0.10909(7) 0.0247(4) Uani 1 1 d . . . . .
C1 C 0.1471(5) 0.4362(3) 0.1467(3) 0.0326(11) Uani 0.4929(17) 1 d . . P A 2
H1A H 0.0659 0.4564 0.1282 0.049 Uiso 0.4929(17) 1 calc R U P A 2
H1B H 0.1446 0.4231 0.1882 0.049 Uiso 0.4929(17) 1 calc R U P A 2
H1C H 0.1659 0.3913 0.1251 0.049 Uiso 0.4929(17) 1 calc R U P A 2
C1A C 0.0653(5) 0.4473(3) 0.1204(3) 0.0351(12) Uani 0.5071(17) 1 d . . P A 1
H1AA H 0.1374 0.4288 0.1484 0.053 Uiso 0.5071(17) 1 calc R U P A 1
H1AB H 0.0427 0.4106 0.0884 0.053 Uiso 0.5071(17) 1 calc R U P A 1
H1AC H -0.0054 0.4547 0.1413 0.053 Uiso 0.5071(17) 1 calc R U P A 1
C2 C 0.3061(5) 0.5133(3) 0.0658(2) 0.0249(10) Uani 0.4929(17) 1 d . . P A 2
H2A H 0.3897 0.5342 0.0664 0.037 Uiso 0.4929(17) 1 calc R U P A 2
H2B H 0.2441 0.5454 0.0414 0.037 Uiso 0.4929(17) 1 calc R U P A 2
H2C H 0.3021 0.4627 0.0488 0.037 Uiso 0.4929(17) 1 calc R U P A 2
C2A C 0.2314(5) 0.5202(3) 0.0426(2) 0.0323(12) Uani 0.5071(17) 1 d . . P A 1
H2AA H 0.2495 0.5665 0.0226 0.048 Uiso 0.5071(17) 1 calc R U P A 1
H2AB H 0.2031 0.4815 0.0129 0.048 Uiso 0.5071(17) 1 calc R U P A 1
H2AC H 0.3072 0.5030 0.0687 0.048 Uiso 0.5071(17) 1 calc R U P A 1
C3 C 0.4181(4) 0.4760(3) 0.1929(2) 0.0316(11) Uani 0.4929(17) 1 d . . P A 2
H3A H 0.4471 0.4296 0.1767 0.047 Uiso 0.4929(17) 1 calc R U P A 2
H3B H 0.4009 0.4666 0.2331 0.047 Uiso 0.4929(17) 1 calc R U P A 2
H3C H 0.4828 0.5147 0.1946 0.047 Uiso 0.4929(17) 1 calc R U P A 2
C3A C -0.0316(4) 0.5725(3) 0.0343(2) 0.0375(12) Uani 0.5071(17) 1 d . . P A 1
H3AA H -0.1044 0.5757 0.0544 0.056 Uiso 0.5071(17) 1 calc R U P A 1
H3AB H -0.0493 0.5374 0.0009 0.056 Uiso 0.5071(17) 1 calc R U P A 1
H3AC H -0.0135 0.6222 0.0196 0.056 Uiso 0.5071(17) 1 calc R U P A 1
C4 C 0.2161(5) 0.6005(2) 0.1686(2) 0.0195(5) Uani 0.4929(17) 1 d . . P A 2
C4A C 0.1557(5) 0.6063(3) 0.1499(2) 0.0189(5) Uani 0.5071(17) 1 d . . P A 1
C5 C 0.1059(4) 0.6378(3) 0.1376(2) 0.0195(5) Uani 0.4929(17) 1 d . . P A 2
C5A C 0.0900(4) 0.6717(3) 0.1646(2) 0.0189(5) Uani 0.5071(17) 1 d . . P A 1
C6 C 0.0831(5) 0.7004(3) 0.1709(2) 0.0195(5) Uani 0.4929(17) 1 d . . P A 2
C6A C 0.1602(7) 0.7006(5) 0.2179(4) 0.0189(5) Uani 0.5071(17) 1 d . . P A 1
C7 C 0.1750(8) 0.7076(5) 0.2222(4) 0.0195(5) Uani 0.4929(17) 1 d . . P A 2
C7A C 0.2659(5) 0.6575(3) 0.2364(2) 0.0189(5) Uani 0.5071(17) 1 d . . P A 1
C8 C 0.2573(5) 0.6419(3) 0.2215(2) 0.0195(5) Uani 0.4929(17) 1 d . . P A 2
C8A C 0.2630(4) 0.5980(3) 0.1953(2) 0.0189(5) Uani 0.5071(17) 1 d . . P A 1
C9 C 0.0234(4) 0.6127(3) 0.0808(2) 0.0278(10) Uani 0.4929(17) 1 d . . P A 2
H9A H 0.0099 0.6548 0.0528 0.042 Uiso 0.4929(17) 1 calc R U P A 2
H9B H -0.0571 0.5956 0.0898 0.042 Uiso 0.4929(17) 1 calc R U P A 2
H9C H 0.0639 0.5714 0.0631 0.042 Uiso 0.4929(17) 1 calc R U P A 2
C9A C -0.0294(4) 0.7059(3) 0.1339(2) 0.0249(10) Uani 0.5071(17) 1 d . . P A 1
H9AA H -0.0458 0.7522 0.1544 0.037 Uiso 0.5071(17) 1 calc R U P A 1
H9AB H -0.0981 0.6705 0.1346 0.037 Uiso 0.5071(17) 1 calc R U P A 1
H9AC H -0.0224 0.7174 0.0926 0.037 Uiso 0.5071(17) 1 calc R U P A 1
C10 C -0.0302(4) 0.7522(3) 0.1549(3) 0.0320(12) Uani 0.4929(17) 1 d . . P A 2
H10A H -0.0094 0.8023 0.1713 0.048 Uiso 0.4929(17) 1 calc R U P A 2
H10B H -0.1006 0.7318 0.1716 0.048 Uiso 0.4929(17) 1 calc R U P A 2
H10C H -0.0532 0.7555 0.1115 0.048 Uiso 0.4929(17) 1 calc R U P A 2
C10A C 0.1272(6) 0.7715(5) 0.2519(3) 0.0302(16) Uani 0.5071(17) 1 d . . P A 1
H10D H 0.2042 0.7972 0.2697 0.045 Uiso 0.5071(17) 1 calc R U P A 1
H10E H 0.0809 0.7565 0.2833 0.045 Uiso 0.5071(17) 1 calc R U P A 1
H10F H 0.0757 0.8054 0.2241 0.045 Uiso 0.5071(17) 1 calc R U P A 1
C11 C 0.1795(7) 0.7654(5) 0.2686(4) 0.0346(18) Uani 0.4929(17) 1 d . . P A 2
H11A H 0.2640 0.7679 0.2918 0.052 Uiso 0.4929(17) 1 calc R U P A 2
H11B H 0.1202 0.7526 0.2950 0.052 Uiso 0.4929(17) 1 calc R U P A 2
H11C H 0.1572 0.8142 0.2500 0.052 Uiso 0.4929(17) 1 calc R U P A 2
C11A C 0.3603(5) 0.6658(3) 0.2931(2) 0.0313(12) Uani 0.5071(17) 1 d . . P A 1
H11D H 0.3363 0.6334 0.3241 0.047 Uiso 0.5071(17) 1 calc R U P A 1
H11E H 0.3625 0.7181 0.3064 0.047 Uiso 0.5071(17) 1 calc R U P A 1
H11F H 0.4431 0.6511 0.2856 0.047 Uiso 0.5071(17) 1 calc R U P A 1
C12 C 0.3649(5) 0.6289(3) 0.2705(2) 0.0287(11) Uani 0.4929(17) 1 d . . P A 2
H12A H 0.4341 0.6065 0.2541 0.043 Uiso 0.4929(17) 1 calc R U P A 2
H12B H 0.3394 0.5949 0.2999 0.043 Uiso 0.4929(17) 1 calc R U P A 2
H12C H 0.3917 0.6768 0.2895 0.043 Uiso 0.4929(17) 1 calc R U P A 2
C12A C 0.3539(4) 0.5326(3) 0.2010(2) 0.0292(11) Uani 0.5071(17) 1 d . . P A 1
H12D H 0.3187 0.4902 0.2199 0.044 Uiso 0.5071(17) 1 calc R U P A 1
H12E H 0.4331 0.5477 0.2253 0.044 Uiso 0.5071(17) 1 calc R U P A 1
H12F H 0.3684 0.5177 0.1614 0.044 Uiso 0.5071(17) 1 calc R U P A 1
C13 C 0.53473(18) 0.84594(12) 0.19810(9) 0.0216(5) Uani 1 1 d . . . . .
C14 C 0.6132(2) 0.86931(14) 0.15954(11) 0.0306(5) Uani 1 1 d . . . . .
H14 H 0.5802 0.8785 0.1189 0.037 Uiso 1 1 calc R U . . .
C15 C 0.7393(2) 0.87921(16) 0.18027(13) 0.0425(7) Uani 1 1 d . . . . .
H15 H 0.7925 0.8950 0.1536 0.051 Uiso 1 1 calc R U . . .
C16 C 0.7884(2) 0.86649(15) 0.23899(13) 0.0425(7) Uani 1 1 d . . . . .
H16 H 0.8750 0.8739 0.2529 0.051 Uiso 1 1 calc R U . . .
C17 C 0.7119(2) 0.84297(15) 0.27751(11) 0.0363(6) Uani 1 1 d . . . . .
H17 H 0.7457 0.8339 0.3181 0.044 Uiso 1 1 calc R U . . .
C18 C 0.5853(2) 0.83245(13) 0.25722(10) 0.0274(5) Uani 1 1 d . . . . .
H18 H 0.5329 0.8159 0.2840 0.033 Uiso 1 1 calc R U . . .
C19 C 0.32972(19) 0.87797(12) 0.14619(9) 0.0211(4) Uani 1 1 d . . . . .
C20 C 0.36089(18) 0.95888(12) 0.14042(10) 0.0229(5) Uani 1 1 d . . . . .
C21 C 0.3484(2) 0.99177(14) 0.08470(11) 0.0303(5) Uani 1 1 d . . . . .
H21 H 0.3185 0.9630 0.0502 0.036 Uiso 1 1 calc R U . . .
C22 C 0.3794(2) 1.06637(15) 0.07925(13) 0.0400(6) Uani 1 1 d . . . . .
H22 H 0.3722 1.0885 0.0409 0.048 Uiso 1 1 calc R U . . .
C23 C 0.4207(2) 1.10883(14) 0.12943(14) 0.0423(7) Uani 1 1 d . . . . .
H23 H 0.4408 1.1603 0.1256 0.051 Uiso 1 1 calc R U . . .
C24 C 0.4329(2) 1.07668(14) 0.18502(13) 0.0367(6) Uani 1 1 d . . . . .
H24 H 0.4616 1.1060 0.2194 0.044 Uiso 1 1 calc R U . . .
C25 C 0.40341(19) 1.00162(13) 0.19087(11) 0.0276(5) Uani 1 1 d . . . . .
H25 H 0.4122 0.9794 0.2292 0.033 Uiso 1 1 calc R U . . .
C26 C 0.11697(18) 0.89031(12) 0.09544(10) 0.0228(5) Uani 1 1 d . . . . .
C27 C 0.04871(19) 0.87454(13) 0.03976(10) 0.0261(5) Uani 1 1 d . . . . .
H27 H 0.0770 0.8372 0.0155 0.031 Uiso 1 1 calc R U . . .
C28 C -0.0613(2) 0.91343(14) 0.01939(11) 0.0314(5) Uani 1 1 d . . . . .
H28 H -0.1078 0.9024 -0.0188 0.038 Uiso 1 1 calc R U . . .
C29 C -0.1034(2) 0.96773(14) 0.05408(11) 0.0336(6) Uani 1 1 d . . . . .
H29 H -0.1786 0.9940 0.0400 0.040 Uiso 1 1 calc R U . . .
C30 C -0.0357(2) 0.98369(14) 0.10926(11) 0.0345(6) Uani 1 1 d . . . . .
H30 H -0.0641 1.0214 0.1332 0.041 Uiso 1 1 calc R U . . .
C31 C 0.0735(2) 0.94532(14) 0.13023(11) 0.0307(5) Uani 1 1 d . . . . .
H31 H 0.1190 0.9565 0.1686 0.037 Uiso 1 1 calc R U . . .
C32 C 0.2878(2) 0.74987(13) -0.01766(9) 0.0245(5) Uani 1 1 d . . . . .
C33 C 0.3414(2) 0.81421(14) -0.03619(11) 0.0328(6) Uani 1 1 d . . . . .
H33 H 0.4171 0.8328 -0.0140 0.039 Uiso 1 1 calc R U . . .
C34 C 0.2846(2) 0.85181(15) -0.08743(11) 0.0407(6) Uani 1 1 d . . . . .
H34 H 0.3224 0.8955 -0.1004 0.049 Uiso 1 1 calc R U . . .
C35 C 0.1734(3) 0.82556(17) -0.11933(11) 0.0424(7) Uani 1 1 d . . . . .
H35 H 0.1353 0.8509 -0.1544 0.051 Uiso 1 1 calc R U . . .
C36 C 0.1182(3) 0.76311(16) -0.10043(11) 0.0409(6) Uani 1 1 d . . . . .
H36 H 0.0407 0.7460 -0.1218 0.049 Uiso 1 1 calc R U . . .
C37 C 0.1747(2) 0.72489(14) -0.05031(10) 0.0315(5) Uani 1 1 d . . . . .
H37 H 0.1363 0.6812 -0.0379 0.038 Uiso 1 1 calc R U . . .
C38 C 0.45419(19) 0.69122(12) 0.05210(9) 0.0232(5) Uani 1 1 d . . . . .
C39 C 0.5440(18) 0.6878(8) 0.0072(9) 0.0205(13) Uani 0.48(3) 1 d . . P B 4
C39A C 0.5510(17) 0.7019(8) 0.0147(7) 0.0205(13) Uani 0.52(3) 1 d . . P B 3
C40 C 0.6588(13) 0.7226(6) 0.0234(6) 0.0205(13) Uani 0.48(3) 1 d . . P B 4
H40 H 0.6811 0.7427 0.0623 0.025 Uiso 0.48(3) 1 calc R U P B 4
C40A C 0.6635(11) 0.7378(8) 0.0365(6) 0.0234(18) Uani 0.52(3) 1 d . . P B 3
H40A H 0.6804 0.7553 0.0764 0.028 Uiso 0.52(3) 1 calc R U P B 3
C41 C 0.7440(15) 0.7288(11) -0.0176(8) 0.034(3) Uani 0.48(3) 1 d . . P B 4
H41 H 0.8200 0.7558 -0.0078 0.040 Uiso 0.48(3) 1 calc R U P B 4
C41A C 0.7472(15) 0.7471(9) 0.0003(8) 0.033(3) Uani 0.52(3) 1 d . . P B 3
H41A H 0.8256 0.7691 0.0158 0.040 Uiso 0.52(3) 1 calc R U P B 3
C42 C 0.7121(15) 0.6945(11) -0.0712(7) 0.043(3) Uani 0.48(3) 1 d . . P B 4
H42 H 0.7691 0.6961 -0.0985 0.052 Uiso 0.48(3) 1 calc R U P B 4
C42A C 0.7231(11) 0.7258(9) -0.0592(7) 0.037(3) Uani 0.52(3) 1 d . . P B 3
H42A H 0.7819 0.7361 -0.0845 0.045 Uiso 0.52(3) 1 calc R U P B 3
C43 C 0.6011(12) 0.6577(10) -0.0874(5) 0.039(3) Uani 0.48(3) 1 d . . P B 4
H43 H 0.5827 0.6341 -0.1252 0.046 Uiso 0.48(3) 1 calc R U P B 4
C43A C 0.6121(11) 0.6891(9) -0.0809(4) 0.033(2) Uani 0.52(3) 1 d . . P B 3
H43A H 0.5956 0.6722 -0.1210 0.039 Uiso 0.52(3) 1 calc R U P B 3
C44 C 0.5146(13) 0.6546(9) -0.0486(6) 0.028(2) Uani 0.48(3) 1 d . . P B 4
H44 H 0.4366 0.6301 -0.0601 0.034 Uiso 0.48(3) 1 calc R U P B 4
C44A C 0.5253(11) 0.6774(7) -0.0437(5) 0.0205(13) Uani 0.52(3) 1 d . . P B 3
H44A H 0.4487 0.6528 -0.0583 0.025 Uiso 0.52(3) 1 calc R U P B 3
C45 C 0.59000(19) 0.62993(13) 0.13327(10) 0.0255(5) Uani 1 1 d . . . . .
C46 C 0.6500(2) 0.64765(14) 0.19041(10) 0.0295(5) Uani 1 1 d . . . . .
H46 H 0.6232 0.6899 0.2103 0.035 Uiso 1 1 calc R U . . .
C47 C 0.7486(2) 0.60436(15) 0.21863(11) 0.0347(6) Uani 1 1 d . . . . .
H47 H 0.7883 0.6169 0.2578 0.042 Uiso 1 1 calc R U . . .
C48 C 0.7895(2) 0.54296(15) 0.19012(11) 0.0376(6) Uani 1 1 d . . . . .
H48 H 0.8568 0.5132 0.2095 0.045 Uiso 1 1 calc R U . . .
C49 C 0.7315(2) 0.52548(15) 0.13323(11) 0.0364(6) Uani 1 1 d . . . . .
H49 H 0.7593 0.4836 0.1133 0.044 Uiso 1 1 calc R U . . .
C50 C 0.6331(2) 0.56852(14) 0.10494(10) 0.0315(5) Uani 1 1 d . . . . .
H50 H 0.5944 0.5560 0.0657 0.038 Uiso 1 1 calc R U . . .

loop_
_atom_site_aniso_label
_atom_site_aniso_U_11
_atom_site_aniso_U_22
_atom_site_aniso_U_33
_atom_site_aniso_U_23
_atom_site_aniso_U_13
_atom_site_aniso_U_12
Dy1 0.01653(6) 0.01999(6) 0.01822(6) 0.00138(4) 0.00111(4) -0.00065(4)
Si1 0.0234(7) 0.0156(6) 0.0230(6) -0.0007(5) 0.0023(5) -0.0007(5)
Si1A 0.0239(6) 0.0194(6) 0.0260(7) -0.0041(5) 0.0036(5) -0.0029(5)
N1 0.0196(9) 0.0232(10) 0.0223(9) 0.0027(8) -0.0021(7) -0.0026(8)
N2 0.0197(9) 0.0248(10) 0.0236(9) 0.0005(8) -0.0039(8) 0.0000(8)
N3 0.0197(9) 0.0299(11) 0.0191(9) 0.0037(8) 0.0010(7) 0.0014(8)
N4 0.0219(9) 0.0311(10) 0.0205(9) 0.0045(8) 0.0020(7) 0.0053(8)
C1 0.040(3) 0.019(2) 0.041(3) -0.004(2) 0.015(3) -0.004(2)
C1A 0.035(3) 0.023(3) 0.052(3) -0.007(2) 0.018(3) -0.007(2)
C2 0.027(3) 0.024(3) 0.024(2) -0.001(2) 0.004(2) 0.000(2)
C2A 0.037(3) 0.024(3) 0.036(3) -0.004(2) 0.008(3) -0.001(2)
C3 0.038(3) 0.026(3) 0.027(2) 0.001(2) -0.004(2) 0.007(2)
C3A 0.028(2) 0.047(3) 0.033(3) -0.012(2) -0.005(2) -0.003(2)
C4 0.0234(11) 0.0172(12) 0.0183(12) -0.0028(11) 0.0049(10) -0.0054(10)
C4A 0.0216(11) 0.0173(12) 0.0182(11) -0.0026(10) 0.0047(10) -0.0069(9)
C5 0.0234(11) 0.0172(12) 0.0183(12) -0.0028(11) 0.0049(10) -0.0054(10)
C5A 0.0216(11) 0.0173(12) 0.0182(11) -0.0026(10) 0.0047(10) -0.0069(9)
C6 0.0234(11) 0.0172(12) 0.0183(12) -0.0028(11) 0.0049(10) -0.0054(10)
C6A 0.0216(11) 0.0173(12) 0.0182(11) -0.0026(10) 0.0047(10) -0.0069(9)
C7 0.0234(11) 0.0172(12) 0.0183(12) -0.0028(11) 0.0049(10) -0.0054(10)
C7A 0.0216(11) 0.0173(12) 0.0182(11) -0.0026(10) 0.0047(10) -0.0069(9)
C8 0.0234(11) 0.0172(12) 0.0183(12) -0.0028(11) 0.0049(10) -0.0054(10)
C8A 0.0216(11) 0.0173(12) 0.0182(11) -0.0026(10) 0.0047(10) -0.0069(9)
C9 0.020(2) 0.028(3) 0.033(3) 0.000(2) -0.0009(19) -0.0041(19)
C9A 0.021(2) 0.021(3) 0.031(2) 0.004(2) 0.0022(19) -0.0011(19)
C10 0.023(3) 0.022(3) 0.051(3) -0.003(3) 0.006(2) -0.001(2)
C10A 0.032(4) 0.029(3) 0.029(4) -0.006(3) 0.007(3) -0.007(4)
C11 0.042(5) 0.031(4) 0.035(5) -0.009(4) 0.016(4) -0.003(4)
C11A 0.030(3) 0.037(3) 0.023(3) 0.001(2) -0.005(2) -0.009(2)
C12 0.032(3) 0.028(3) 0.024(3) 0.006(2) -0.003(2) -0.006(2)
C12A 0.023(2) 0.029(3) 0.034(3) 0.011(2) 0.000(2) 0.0053(19)
C13 0.0181(10) 0.0169(11) 0.0286(11) -0.0017(9) -0.0001(9) 0.0000(8)
C14 0.0255(12) 0.0332(14) 0.0337(13) 0.0039(11) 0.0071(10) 0.0058(10)
C15 0.0226(12) 0.0434(16) 0.0657(19) 0.0038(14) 0.0201(13) 0.0043(11)
C16 0.0149(11) 0.0401(16) 0.0692(19) -0.0096(14) -0.0023(12) 0.0002(11)
C17 0.0276(12) 0.0368(15) 0.0391(14) -0.0090(12) -0.0098(11) 0.0023(11)
C18 0.0220(11) 0.0271(12) 0.0311(12) 0.0000(10) -0.0012(9) -0.0005(9)
C19 0.0203(10) 0.0221(11) 0.0205(10) 0.0003(9) 0.0021(9) 0.0009(9)
C20 0.0139(10) 0.0226(11) 0.0314(12) 0.0013(10) 0.0021(9) 0.0029(9)
C21 0.0238(11) 0.0287(13) 0.0360(13) 0.0062(11) -0.0022(10) 0.0002(10)
C22 0.0272(13) 0.0330(14) 0.0584(17) 0.0173(14) 0.0035(12) 0.0003(11)
C23 0.0253(13) 0.0211(13) 0.081(2) 0.0039(14) 0.0088(13) -0.0003(10)
C24 0.0204(12) 0.0275(13) 0.0624(18) -0.0142(13) 0.0083(12) 0.0014(10)
C25 0.0179(10) 0.0275(12) 0.0376(13) -0.0045(11) 0.0049(10) 0.0029(9)
C26 0.0163(10) 0.0206(11) 0.0293(11) 0.0054(10) -0.0026(9) -0.0019(9)
C27 0.0222(11) 0.0266(12) 0.0278(12) 0.0022(10) -0.0007(9) -0.0033(9)
C28 0.0210(11) 0.0383(14) 0.0311(12) 0.0112(11) -0.0063(10) -0.0030(10)
C29 0.0187(11) 0.0352(14) 0.0452(15) 0.0159(12) 0.0009(11) 0.0047(10)
C30 0.0256(12) 0.0303(13) 0.0481(15) -0.0007(12) 0.0074(11) 0.0040(10)
C31 0.0225(11) 0.0327(14) 0.0345(13) -0.0038(11) -0.0023(10) 0.0001(10)
C32 0.0255(11) 0.0293(12) 0.0187(11) 0.0002(10) 0.0043(9) 0.0062(10)
C33 0.0255(12) 0.0369(14) 0.0360(13) 0.0082(12) 0.0057(10) 0.0054(11)
C34 0.0459(15) 0.0390(15) 0.0411(15) 0.0168(13) 0.0190(13) 0.0144(12)
C35 0.0518(16) 0.0520(18) 0.0210(12) 0.0054(12) -0.0009(12) 0.0209(14)
C36 0.0446(15) 0.0497(18) 0.0233(12) -0.0054(12) -0.0088(11) 0.0075(13)
C37 0.0343(13) 0.0362(14) 0.0219(11) -0.0030(10) -0.0012(10) 0.0031(11)
C38 0.0221(11) 0.0233(11) 0.0235(11) -0.0003(10) 0.0020(9) -0.0005(9)
C39 0.0246(16) 0.014(3) 0.023(3) 0.000(2) 0.003(2) 0.003(2)
C39A 0.0246(16) 0.014(3) 0.023(3) 0.000(2) 0.003(2) 0.003(2)
C40 0.0246(16) 0.014(3) 0.023(3) 0.000(2) 0.003(2) 0.003(2)
C40A 0.022(2) 0.019(4) 0.027(4) -0.009(3) -0.001(3) -0.001(3)
C41 0.022(4) 0.048(9) 0.036(9) 0.019(6) 0.017(6) 0.007(5)
C41A 0.031(4) 0.035(6) 0.033(7) 0.012(4) 0.005(4) 0.009(4)
C42 0.047(5) 0.042(7) 0.047(6) 0.025(6) 0.027(5) 0.019(6)
C42A 0.034(4) 0.035(6) 0.049(6) 0.021(6) 0.023(4) 0.009(4)
C43 0.061(5) 0.026(6) 0.032(4) 0.003(4) 0.017(3) 0.016(5)
C43A 0.053(5) 0.028(5) 0.022(3) 0.007(4) 0.019(3) 0.015(5)
C44 0.043(4) 0.014(5) 0.029(3) -0.002(4) 0.008(3) 0.002(4)
C44A 0.0246(16) 0.014(3) 0.023(3) 0.000(2) 0.003(2) 0.003(2)
C45 0.0191(11) 0.0320(13) 0.0253(11) 0.0070(10) 0.0035(9) 0.0041(9)
C46 0.0261(12) 0.0314(13) 0.0298(12) 0.0037(11) 0.0010(10) 0.0042(10)
C47 0.0265(12) 0.0420(15) 0.0324(13) 0.0058(12) -0.0039(10) 0.0048(11)
C48 0.0269(12) 0.0407(15) 0.0428(15) 0.0117(12) -0.0005(11) 0.0114(11)
C49 0.0363(14) 0.0339(14) 0.0402(14) 0.0056(12) 0.0098(12) 0.0134(11)
C50 0.0322(13) 0.0369(14) 0.0253(12) 0.0023(11) 0.0045(10) 0.0070(11)

loop_
_atom_type_symbol
_atom_type_description
_atom_type_scat_dispersion_real
_atom_type_scat_dispersion_imag
_atom_type_scat_source
C C 0.0033 0.0016 'International Tables Vol C Tables 4.2.6.8 and 6.1.1.4'
H H 0.0000 0.0000 'International Tables Vol C Tables 4.2.6.8 and 6.1.1.4'
N N 0.0061 0.0033 'International Tables Vol C Tables 4.2.6.8 and 6.1.1.4'
Si Si 0.0817 0.0704 'International Tables Vol C Tables 4.2.6.8 and 6.1.1.4'
Dy Dy -0.1892 4.4098 'International Tables Vol C Tables 4.2.6.8 and 6.1.1.4'

loop_
_geom_angle_atom_site_label_1
_geom_angle_atom_site_label_2
_geom_angle_atom_site_label_3
_geom_angle
N1 Dy1 C4 136.95(13)
N1 Dy1 C4A 145.83(10)
N1 Dy1 C5 143.05(12)
N1 Dy1 C5A 123.36(13)
N1 Dy1 C6 112.83(11)
N1 Dy1 C6A 96.44(16)
N1 Dy1 C7 92.11(17)
N1 Dy1 C8 104.90(12)
N2 Dy1 N1 56.82(6)
N2 Dy1 N3 92.29(6)
N2 Dy1 N4 127.66(6)
N2 Dy1 C4 136.76(12)
N2 Dy1 C4A 124.39(14)
N2 Dy1 C5 107.43(14)
N2 Dy1 C5A 94.84(12)
N2 Dy1 C6 84.27(12)
N2 Dy1 C6A 92.3(2)
N2 Dy1 C7 91.1(2)
N2 Dy1 C8 123.77(13)
N3 Dy1 N1 109.47(6)
N3 Dy1 C4 109.95(12)
N3 Dy1 C4A 104.65(10)
N3 Dy1 C5 103.99(11)
N3 Dy1 C5A 120.61(13)
N3 Dy1 C6 126.08(12)
N3 Dy1 C6A 151.59(16)
N3 Dy1 C7 156.12(16)
N3 Dy1 C8 140.16(12)
N4 Dy1 N1 92.30(6)
N4 Dy1 N3 56.54(6)
N4 Dy1 C4 95.19(12)
N4 Dy1 C4A 105.03(13)
N4 Dy1 C5 119.59(14)
N4 Dy1 C5A 136.33(13)
N4 Dy1 C6 147.64(12)
N4 Dy1 C6A 135.9(2)
N4 Dy1 C7 135.0(2)
N4 Dy1 C8 103.22(14)
C4 Dy1 C5 32.62(15)
C4 Dy1 C6 52.56(15)
C4 Dy1 C7 54.2(2)
C4 Dy1 C8 32.24(15)
C5 Dy1 C6 30.83(14)
C5 Dy1 C7 52.61(19)
C5A Dy1 C4A 31.41(15)
C5A Dy1 C6A 31.02(17)
C6A Dy1 C4A 50.85(18)
C7 Dy1 C6 31.1(2)
C8 Dy1 C5 52.90(15)
C8 Dy1 C6 52.14(18)
C8 Dy1 C7 33.1(3)
C2 Si1 C1 108.5(2)
C3 Si1 C1 107.9(2)
C3 Si1 C2 107.1(2)
C4 Si1 C1 108.7(2)
C4 Si1 C2 112.1(2)
C4 Si1 C3 112.4(3)
C1A Si1A C2A 108.0(2)
C3A Si1A C1A 108.9(3)
C3A Si1A C2A 105.7(2)
C4A Si1A C1A 108.8(2)
C4A Si1A C2A 112.7(2)
C4A Si1A C3A 112.6(3)
C13 N1 Dy1 133.61(14)
C19 N1 Dy1 93.47(13)
C19 N1 C13 122.03(18)
C19 N2 Dy1 93.68(13)
C19 N2 C26 122.19(19)
C26 N2 Dy1 143.66(14)
C32 N3 Dy1 132.54(14)
C38 N3 Dy1 93.58(13)
C38 N3 C32 124.52(18)
C38 N4 Dy1 93.70(13)
C38 N4 C45 123.93(18)
C45 N4 Dy1 142.34(13)
Si1 C1 H1A 109.5
Si1 C1 H1B 109.5
Si1 C1 H1C 109.5
H1A C1 H1B 109.5
H1A C1 H1C 109.5
H1B C1 H1C 109.5
Si1A C1A H1AA 109.5
Si1A C1A H1AB 109.5
Si1A C1A H1AC 109.5
H1AA C1A H1AB 109.5
H1AA C1A H1AC 109.5
H1AB C1A H1AC 109.5
Si1 C2 H2A 109.5
Si1 C2 H2B 109.5
Si1 C2 H2C 109.5
H2A C2 H2B 109.5
H2A C2 H2C 109.5
H2B C2 H2C 109.5
Si1A C2A H2AA 109.5
Si1A C2A H2AB 109.5
Si1A C2A H2AC 109.5
H2AA C2A H2AB 109.5
H2AA C2A H2AC 109.5
H2AB C2A H2AC 109.5
Si1 C3 H3A 109.5
Si1 C3 H3B 109.5
Si1 C3 H3C 109.5
H3A C3 H3B 109.5
H3A C3 H3C 109.5
H3B C3 H3C 109.5
Si1A C3A H3AA 109.5
Si1A C3A H3AB 109.5
Si1A C3A H3AC 109.5
H3AA C3A H3AB 109.5
H3AA C3A H3AC 109.5
H3AB C3A H3AC 109.5
Si1 C4 Dy1 120.8(2)
C5 C4 Dy1 76.0(2)
C5 C4 Si1 122.7(4)
C8 C4 Dy1 74.9(3)
C8 C4 Si1 129.8(5)
C8 C4 C5 107.0(4)
Si1A C4A Dy1 120.29(19)
C5A C4A Dy1 73.8(2)
C5A C4A Si1A 127.7(5)
C8A C4A Dy1 76.0(2)
C8A C4A Si1A 125.2(4)
C8A C4A C5A 106.9(4)
C4 C5 Dy1 71.4(2)
C4 C5 C9 127.2(5)
C6 C5 Dy1 76.5(3)
C6 C5 C4 108.1(4)
C6 C5 C9 124.6(5)
C9 C5 Dy1 120.5(3)
C4A C5A Dy1 74.8(2)
C4A C5A C9A 130.3(5)
C6A C5A Dy1 75.0(4)
C6A C5A C4A 106.2(6)
C6A C5A C9A 123.5(6)
C9A C5A Dy1 116.6(3)
C5 C6 Dy1 72.7(2)
C5 C6 C7 111.0(6)
C5 C6 C10 124.2(5)
C7 C6 Dy1 73.2(4)
C7 C6 C10 124.8(6)
C10 C6 Dy1 123.3(3)
C5A C6A Dy1 74.0(4)
C5A C6A C10A 125.9(8)
C7A C6A Dy1 76.4(4)
C7A C6A C5A 110.9(7)
C7A C6A C10A 123.2(7)
C10A C6A Dy1 116.2(5)
C6 C7 Dy1 75.7(4)
C6 C7 C8 105.3(7)
C6 C7 C11 126.4(8)
C8 C7 Dy1 71.7(4)
C11 C7 Dy1 121.3(5)
C11 C7 C8 128.2(8)
C6A C7A Dy1 73.6(5)
C6A C7A C8A 106.9(6)
C6A C7A C11A 127.7(6)
C8A C7A Dy1 75.0(3)
C8A C7A C11A 125.1(5)
C11A C7A Dy1 122.0(3)
C4 C8 Dy1 72.8(3)
C4 C8 C7 108.6(6)
C4 C8 C12 130.5(5)
C7 C8 Dy1 75.3(5)
C7 C8 C12 120.9(5)
C12 C8 Dy1 116.9(3)
C4A C8A Dy1 73.1(2)
C4A C8A C12A 125.5(5)
C7A C8A Dy1 74.6(3)
C7A C8A C4A 109.0(4)
C7A C8A C12A 125.3(5)
C12A C8A Dy1 122.2(3)
C5 C9 H9A 109.5
C5 C9 H9B 109.5
C5 C9 H9C 109.5
H9A C9 H9B 109.5
H9A C9 H9C 109.5
H9B C9 H9C 109.5
C5A C9A H9AA 109.5
C5A C9A H9AB 109.5
C5A C9A H9AC 109.5
H9AA C9A H9AB 109.5
H9AA C9A H9AC 109.5
H9AB C9A H9AC 109.5
C6 C10 H10A 109.5
C6 C10 H10B 109.5
C6 C10 H10C 109.5
H10A C10 H10B 109.5
H10A C10 H10C 109.5
H10B C10 H10C 109.5
C6A C10A H10D 109.5
C6A C10A H10E 109.5
C6A C10A H10F 109.5
H10D C10A H10E 109.5
H10D C10A H10F 109.5
H10E C10A H10F 109.5
C7 C11 H11A 109.5
C7 C11 H11B 109.5
C7 C11 H11C 109.5
H11A C11 H11B 109.5
H11A C11 H11C 109.5
H11B C11 H11C 109.5
C7A C11A H11D 109.5
C7A C11A H11E 109.5
C7A C11A H11F 109.5
H11D C11A H11E 109.5
H11D C11A H11F 109.5
H11E C11A H11F 109.5
C8 C12 H12A 109.5
C8 C12 H12B 109.5
C8 C12 H12C 109.5
H12A C12 H12B 109.5
H12A C12 H12C 109.5
H12B C12 H12C 109.5
C8A C12A H12D 109.5
C8A C12A H12E 109.5
C8A C12A H12F 109.5
H12D C12A H12E 109.5
H12D C12A H12F 109.5
H12E C12A H12F 109.5
C14 C13 N1 122.56(19)
C18 C13 N1 118.39(19)
C18 C13 C14 118.9(2)
C13 C14 H14 120.0
C15 C14 C13 120.1(2)
C15 C14 H14 120.0
C14 C15 H15 119.6
C16 C15 C14 120.7(2)
C16 C15 H15 119.6
C15 C16 H16 120.1
C17 C16 C15 119.8(2)
C17 C16 H16 120.1
C16 C17 H17 120.0
C16 C17 C18 120.1(2)
C18 C17 H17 120.0
C13 C18 H18 119.8
C17 C18 C13 120.5(2)
C17 C18 H18 119.8
N1 C19 Dy1 57.99(11)
N1 C19 N2 114.21(19)
N1 C19 C20 122.95(18)
N2 C19 Dy1 57.57(11)
N2 C19 C20 122.77(19)
C20 C19 Dy1 166.70(14)
C21 C20 C19 120.1(2)
C21 C20 C25 119.6(2)
C25 C20 C19 120.28(19)
C20 C21 H21 119.9
C22 C21 C20 120.1(2)
C22 C21 H21 119.9
C21 C22 H22 119.9
C23 C22 C21 120.1(2)
C23 C22 H22 119.9
C22 C23 H23 119.9
C24 C23 C22 120.1(2)
C24 C23 H23 119.9
C23 C24 H24 119.9
C23 C24 C25 120.1(2)
C25 C24 H24 119.9
C20 C25 H25 120.1
C24 C25 C20 119.9(2)
C24 C25 H25 120.1
C27 C26 N2 119.4(2)
C27 C26 C31 118.9(2)
C31 C26 N2 121.6(2)
C26 C27 H27 120.0
C26 C27 C28 120.0(2)
C28 C27 H27 120.0
C27 C28 H28 119.7
C29 C28 C27 120.5(2)
C29 C28 H28 119.7
C28 C29 H29 120.2
C30 C29 C28 119.6(2)
C30 C29 H29 120.2
C29 C30 H30 119.7
C29 C30 C31 120.6(2)
C31 C30 H30 119.7
C26 C31 H31 119.8
C30 C31 C26 120.3(2)
C30 C31 H31 119.8
C33 C32 N3 124.0(2)
C33 C32 C37 118.6(2)
C37 C32 N3 117.2(2)
C32 C33 H33 119.9
C32 C33 C34 120.2(2)
C34 C33 H33 119.9
C33 C34 H34 120.0
C35 C34 C33 120.1(3)
C35 C34 H34 120.0
C34 C35 H35 120.0
C36 C35 C34 120.0(2)
C36 C35 H35 120.0
C35 C36 H36 119.9
C35 C36 C37 120.3(3)
C37 C36 H36 119.9
C32 C37 H37 119.6
C36 C37 C32 120.7(2)
C36 C37 H37 119.6
N3 C38 Dy1 57.77(11)
N3 C38 C39 121.1(7)
N3 C38 C39A 123.6(7)
N4 C38 Dy1 57.76(11)
N4 C38 N3 113.63(18)
N4 C38 C39 125.1(7)
N4 C38 C39A 122.1(7)
C39 C38 Dy1 170.3(5)
C39A C38 Dy1 159.4(6)
C40 C39 C38 116.8(9)
C40 C39 C44 119.5(9)
C44 C39 C38 123.7(9)
C40A C39A C38 121.4(8)
C44A C39A C38 118.0(9)
C44A C39A C40A 120.6(8)
C39 C40 H40 119.6
C39 C40 C41 120.9(9)
C41 C40 H40 119.6
C39A C40A H40A 120.6
C41A C40A C39A 118.9(9)
C41A C40A H40A 120.6
C40 C41 H41 121.3
C42 C41 C40 117.5(13)
C42 C41 H41 121.3
C40A C41A H41A 118.9
C40A C41A C42A 122.2(14)
C42A C41A H41A 118.9
C41 C42 H42 118.8
C41 C42 C43 122.5(12)
C43 C42 H42 118.8
C41A C42A H42A 120.5
C43A C42A C41A 119.0(11)
C43A C42A H42A 120.5
C42 C43 H43 119.8
C42 C43 C44 120.4(10)
C44 C43 H43 119.8
C42A C43A H43A 120.2
C44A C43A C42A 119.5(8)
C44A C43A H43A 120.2
C39 C44 C43 119.2(9)
C39 C44 H44 120.4
C43 C44 H44 120.4
C39A C44A C43A 119.6(8)
C39A C44A H44A 120.2
C43A C44A H44A 120.2
C46 C45 N4 118.4(2)
C46 C45 C50 118.2(2)
C50 C45 N4 123.2(2)
C45 C46 H46 119.6
C47 C46 C45 120.7(2)
C47 C46 H46 119.6
C46 C47 H47 119.8
C48 C47 C46 120.4(2)
C48 C47 H47 119.8
C47 C48 H48 120.4
C49 C48 C47 119.3(2)
C49 C48 H48 120.4
C48 C49 H49 119.8
C48 C49 C50 120.5(2)
C50 C49 H49 119.8
C45 C50 H50 119.5
C49 C50 C45 120.9(2)
C49 C50 H50 119.5

loop_
_geom_bond_atom_site_label_1
_geom_bond_atom_site_label_2
_geom_bond_distance
Dy1 N1 2.3663(18)
Dy1 N2 2.3558(19)
Dy1 N3 2.3613(18)
Dy1 N4 2.3614(17)
Dy1 C4 2.541(4)
Dy1 C4A 2.660(4)
Dy1 C5 2.601(4)
Dy1 C5A 2.646(4)
Dy1 C6 2.650(5)
Dy1 C6A 2.658(9)
Dy1 C7 2.617(10)
Dy1 C8 2.568(5)
Si1 C1 1.886(5)
Si1 C2 1.885(5)
Si1 C3 1.875(5)
Si1 C4 1.860(5)
Si1A C1A 1.870(5)
Si1A C2A 1.875(5)
Si1A C3A 1.866(5)
Si1A C4A 1.866(4)
N1 C13 1.419(3)
N1 C19 1.333(3)
N2 C19 1.342(3)
N2 C26 1.415(3)
N3 C32 1.410(3)
N3 C38 1.339(3)
N4 C38 1.334(3)
N4 C45 1.411(3)
C1 H1A 0.9800
C1 H1B 0.9800
C1 H1C 0.9800
C1A H1AA 0.9800
C1A H1AB 0.9800
C1A H1AC 0.9800
C2 H2A 0.9800
C2 H2B 0.9800
C2 H2C 0.9800
C2A H2AA 0.9800
C2A H2AB 0.9800
C2A H2AC 0.9800
C3 H3A 0.9800
C3 H3B 0.9800
C3 H3C 0.9800
C3A H3AA 0.9800
C3A H3AB 0.9800
C3A H3AC 0.9800
C4 C5 1.445(7)
C4 C8 1.419(7)
C4A C5A 1.436(7)
C4A C8A 1.430(6)
C5 C6 1.397(6)
C5 C9 1.513(6)
C5A C6A 1.418(9)
C5A C9A 1.496(6)
C6 C7 1.410(9)
C6 C10 1.532(7)
C6A C7A 1.387(12)
C6A C10A 1.555(13)
C7 C8 1.476(13)
C7 C11 1.471(13)
C7A C8A 1.413(6)
C7A C11A 1.516(7)
C8 C12 1.492(7)
C8A C12A 1.519(6)
C9 H9A 0.9800
C9 H9B 0.9800
C9 H9C 0.9800
C9A H9AA 0.9800
C9A H9AB 0.9800
C9A H9AC 0.9800
C10 H10A 0.9800
C10 H10B 0.9800
C10 H10C 0.9800
C10A H10D 0.9800
C10A H10E 0.9800
C10A H10F 0.9800
C11 H11A 0.9800
C11 H11B 0.9800
C11 H11C 0.9800
C11A H11D 0.9800
C11A H11E 0.9800
C11A H11F 0.9800
C12 H12A 0.9800
C12 H12B 0.9800
C12 H12C 0.9800
C12A H12D 0.9800
C12A H12E 0.9800
C12A H12F 0.9800
C13 C14 1.389(3)
C13 C18 1.389(3)
C14 H14 0.9500
C14 C15 1.383(3)
C15 H15 0.9500
C15 C16 1.374(4)
C16 H16 0.9500
C16 C17 1.374(4)
C17 H17 0.9500
C17 C18 1.388(3)
C18 H18 0.9500
C19 C20 1.492(3)
C20 C21 1.385(3)
C20 C25 1.392(3)
C21 H21 0.9500
C21 C22 1.382(3)
C22 H22 0.9500
C22 C23 1.382(4)
C23 H23 0.9500
C23 C24 1.377(4)
C24 H24 0.9500
C24 C25 1.388(3)
C25 H25 0.9500
C26 C27 1.387(3)
C26 C31 1.394(3)
C27 H27 0.9500
C27 C28 1.392(3)
C28 H28 0.9500
C28 C29 1.377(3)
C29 H29 0.9500
C29 C30 1.376(3)
C30 H30 0.9500
C30 C31 1.382(3)
C31 H31 0.9500
C32 C33 1.385(3)
C32 C37 1.397(3)
C33 H33 0.9500
C33 C34 1.397(3)
C34 H34 0.9500
C34 C35 1.382(4)
C35 H35 0.9500
C35 C36 1.368(4)
C36 H36 0.9500
C36 C37 1.382(3)
C37 H37 0.9500
C38 C39 1.53(2)
C38 C39A 1.476(18)
C39 C40 1.387(13)
C39 C44 1.390(10)
C39A C40A 1.395(10)
C39A C44A 1.385(11)
C40 H40 0.9500
C40 C41 1.43(2)
C40A H40A 0.9500
C40A C41A 1.34(2)
C41 H41 0.9500
C41 C42 1.359(16)
C41A H41A 0.9500
C41A C42A 1.391(15)
C42 H42 0.9500
C42 C43 1.368(19)
C42A H42A 0.9500
C42A C43A 1.387(18)
C43 H43 0.9500
C43 C44 1.399(16)
C43A H43A 0.9500
C43A C44A 1.387(14)
C44 H44 0.9500
C44A H44A 0.9500
C45 C46 1.392(3)
C45 C50 1.392(3)
C46 H46 0.9500
C46 C47 1.387(3)
C47 H47 0.9500
C47 C48 1.384(4)
C48 H48 0.9500
C48 C49 1.379(3)
C49 H49 0.9500
C49 C50 1.384(3)
C50 H50 0.9500
